data_2203501
loop_
_publ_author_name
'\'Angel Aguirre-P\'erez'
'Ivan P\'erez-S\'anchez'
'Santiago Garc\'ia-Granda'

_publ_section_title (1<i>RS</i>,3<i>SR</i>,4<i>SR</i>)-3-Methoxy-1-methyl-5-methylene-3-phenyl-1,4-cyclohexanediol
_journal_issue 4
_journal_name_full 'Acta Crystallographica Section E'
_journal_page_first o658
_journal_page_last o659
_journal_paper_doi 10.1107/S1600536804006646
_journal_volume 60
_journal_year 2004
_chemical_formula_iupac 'C15 H20 O3'
_chemical_formula_moiety 'C15 H20 O3'
_chemical_formula_sum 'C15 H20 O3'
_chemical_formula_weight 248.31
_chemical_name_systematic ?
_space_group_IT_number 14
_symmetry_cell_setting monoclinic
_symmetry_space_group_name_Hall '-P 2ybc'
_symmetry_space_group_name_H-M 'P 1 21/c 1'
_atom_sites_solution_hydrogens difmap
_atom_sites_solution_primary direct
_atom_sites_solution_secondary difmap
_audit_conform_dict_name cif_core.dic
_audit_conform_dict_version 2.2
_audit_creation_method 'WinGX routine CIF_UPDATE'
_cell_angle_alpha 90
_cell_angle_beta 118.961(10)
_cell_angle_gamma 90
_cell_formula_units_Z 4
_cell_length_a 10.3910(10)
_cell_length_b 12.553(2)
_cell_length_c 11.7730(10)
_cell_measurement_reflns_used 1924
_cell_measurement_temperature 150(2)
_cell_measurement_theta_max 70
_cell_measurement_theta_min 0
_cell_volume 1343.6(3)
_computing_cell_refinement 'HKL SCALEPACK (Otwinowski & Minor, 1997)'
_computing_data_collection 'COLLECT (Nonius, 1997-2000)'
_computing_data_reduction 'HKL SCALEPACK and DENZO (Otwinowski & Minor, 1997)'
_computing_molecular_graphics 'ORTEP-3 for Windows (Farrugia, 1997)'
_computing_publication_material 'WinGX (Farrugia, 1999)'
_computing_structure_refinement 'SHELXL97 (Sheldrick, 1997)'
_computing_structure_solution 'SHELXS97 (Sheldrick, 1997)'
_diffrn_ambient_temperature 150(2)
_diffrn_detector_area_resol_mean 9
_diffrn_measured_fraction_theta_full 0.995
_diffrn_measured_fraction_theta_max 0.995
_diffrn_measurement_device '95mm CCD camera on \k-goniostat'
_diffrn_measurement_device_type 'Nonius KappaCCD'
_diffrn_measurement_method '\f or \w [please specify]'
_diffrn_radiation_monochromator 'horizontally mounted graphite crystal'
_diffrn_radiation_source 'fine-focus sealed tube'
_diffrn_radiation_type CuK\a
_diffrn_radiation_wavelength 1.5418
_diffrn_reflns_av_R_equivalents 0.0315
_diffrn_reflns_limit_h_max 12
_diffrn_reflns_limit_h_min -12
_diffrn_reflns_limit_k_max 14
_diffrn_reflns_limit_k_min -15
_diffrn_reflns_limit_l_max 14
_diffrn_reflns_limit_l_min -14
_diffrn_reflns_number 4716
_diffrn_reflns_theta_full 68.27
_diffrn_reflns_theta_max 68.27
_diffrn_reflns_theta_min 4.86
_diffrn_standards_decay_% 0
_diffrn_standards_number 0
_exptl_absorpt_coefficient_mu 0.677
_exptl_absorpt_correction_type none
_exptl_crystal_colour colourless
_exptl_crystal_density_diffrn 1.228
_exptl_crystal_density_method 'not measured'
_exptl_crystal_description prism
_exptl_crystal_F_000 536
_exptl_crystal_size_max 0.38
_exptl_crystal_size_mid 0.15
_exptl_crystal_size_min 0.15
_refine_diff_density_max 0.245
_refine_diff_density_min -0.184
_refine_ls_extinction_coef 0.0050(9)
_refine_ls_extinction_expression Fc*=kFc[1+0.001xFc^2^\l^3^/sin(2\q)]^-1/4^
_refine_ls_extinction_method SHELXL97
_refine_ls_goodness_of_fit_ref 0.925
_refine_ls_hydrogen_treatment refall
_refine_ls_matrix_type full
_refine_ls_number_parameters 244
_refine_ls_number_reflns 2452
_refine_ls_number_restraints 0
_refine_ls_restrained_S_all 0.925
_refine_ls_R_factor_all 0.0479
_refine_ls_R_factor_gt 0.0397
_refine_ls_shift/su_max 0.000
_refine_ls_shift/su_mean 0.000
_refine_ls_structure_factor_coef Fsqd
_refine_ls_weighting_details 'calc w = 1/[\s^2^(Fo^2^)+(0.0676P)^2^+0.5821P] where P = (Fo^2^+2Fc^2^)/3'
_refine_ls_weighting_scheme calc
_refine_ls_wR_factor_gt 0.11
_refine_ls_wR_factor_ref 0.1185
_reflns_number_gt 2070
_reflns_number_total 2452
_reflns_threshold_expression I>2\s(I)
_cod_data_source_file su6087.cif
_cod_data_source_block I
_cod_original_sg_symbol_H-M 'P 21/c'
_cod_database_code 2203501
_cod_database_fobs_code 2203501

loop_
_symmetry_equiv_pos_as_xyz
'x, y, z'
'-x, y+1/2, -z+1/2'
'-x, -y, -z'
'x, -y-1/2, z-1/2'

loop_
_atom_site_label
_atom_site_fract_x
_atom_site_fract_y
_atom_site_fract_z
_atom_site_U_iso_or_equiv
_atom_site_adp_type
_atom_site_calc_flag
_atom_site_occupancy
_atom_site_type_symbol
O2 0.82044(10) 0.07748(7) 0.33967(9) 0.0274(3) Uani d 1 O
O1 0.85142(11) -0.08046(8) 0.19881(10) 0.0304(3) Uani d 1 O
O3 0.96542(12) 0.28225(9) 0.33593(11) 0.0391(3) Uani d 1 O
C4 0.90346(16) 0.20864(11) 0.23269(14) 0.0292(3) Uani d 1 C
H41 0.8610(16) 0.2461(12) 0.1484(15) 0.025(4) Uiso d 1 H
C5 1.01049(16) 0.12797(12) 0.23052(15) 0.0318(4) Uani d 1 C
C6 0.94201(17) 0.05811(12) 0.11227(15) 0.0324(4) Uani d 1 C
H61 1.0098(18) 0.0044(14) 0.1133(15) 0.035(4) Uiso d 1 H
H62 0.9122(19) 0.1011(14) 0.0328(17) 0.040(4) Uiso d 1 H
C1 0.80535(15) -0.00034(11) 0.09851(13) 0.0281(3) Uani d 1 C
C2 0.70022(15) 0.07845(12) 0.11149(13) 0.0283(3) Uani d 1 C
H22 0.6212(18) 0.0378(14) 0.1161(15) 0.035(4) Uiso d 1 H
H21 0.6587(17) 0.1239(13) 0.0346(16) 0.030(4) Uiso d 1 H
C3 0.77268(14) 0.15060(11) 0.23241(12) 0.0247(3) Uani d 1 C
C15 1.14888(18) 0.12077(15) 0.32209(18) 0.0432(4) Uani d 1 C
H151 1.216(2) 0.0675(15) 0.3165(18) 0.051(5) Uiso d 1 H
H152 1.191(2) 0.1704(16) 0.3985(19) 0.051(5) Uiso d 1 H
C7 0.72783(19) -0.06084(15) -0.02887(16) 0.0414(4) Uani d 1 C
H71 0.647(2) -0.1029(16) -0.0305(19) 0.058(6) Uiso d 1 H
H72 0.793(2) -0.1121(15) -0.0365(18) 0.049(5) Uiso d 1 H
H73 0.693(2) -0.0102(16) -0.1020(19) 0.051(5) Uiso d 1 H
C8 0.90171(19) 0.12047(14) 0.46823(14) 0.0368(4) Uani d 1 C
H82 0.8853(19) 0.0693(14) 0.5251(17) 0.043(5) Uiso d 1 H
H83 0.863(2) 0.1915(16) 0.4734(18) 0.047(5) Uiso d 1 H
H81 1.009(2) 0.1272(15) 0.4948(18) 0.048(5) Uiso d 1 H
C9 0.65644(15) 0.22742(11) 0.22922(13) 0.0290(3) Uani d 1 C
C14 0.57204(17) 0.20022(14) 0.28695(16) 0.0371(4) Uani d 1 C
H141 0.5942(19) 0.1348(15) 0.3358(17) 0.043(5) Uiso d 1 H
C13 0.45844(18) 0.26636(16) 0.27563(19) 0.0471(5) Uani d 1 C
H131 0.404(2) 0.2444(16) 0.320(2) 0.054(5) Uiso d 1 H
C12 0.42807(19) 0.35982(16) 0.20647(18) 0.0496(5) Uani d 1 C
H121 0.352(2) 0.4070(17) 0.196(2) 0.063(6) Uiso d 1 H
C11 0.5102(2) 0.38736(16) 0.14825(19) 0.0529(5) Uani d 1 C
H111 0.487(2) 0.4532(19) 0.097(2) 0.065(6) Uiso d 1 H
C10 0.62422(19) 0.32253(14) 0.16001(16) 0.0421(4) Uani d 1 C
H101 0.682(2) 0.3440(16) 0.1165(19) 0.057(5) Uiso d 1 H
H1 0.871(3) -0.0483(19) 0.269(2) 0.066(7) Uiso d 1 H
H3 1.022(3) 0.3252(19) 0.316(2) 0.070(7) Uiso d 1 H

loop_
_atom_site_aniso_label
_atom_site_aniso_U_11
_atom_site_aniso_U_22
_atom_site_aniso_U_33
_atom_site_aniso_U_12
_atom_site_aniso_U_13
_atom_site_aniso_U_23
O2 0.0366(6) 0.0255(5) 0.0235(5) -0.0006(4) 0.0174(4) 0.0007(4)
O1 0.0345(6) 0.0257(5) 0.0334(6) 0.0027(4) 0.0182(5) 0.0002(4)
O3 0.0459(7) 0.0318(6) 0.0509(7) -0.0141(5) 0.0325(6) -0.0135(5)
C4 0.0371(8) 0.0254(7) 0.0331(8) -0.0016(6) 0.0232(6) -0.0011(6)
C5 0.0367(8) 0.0294(7) 0.0397(8) -0.0029(6) 0.0267(7) 0.0004(6)
C6 0.0408(8) 0.0319(8) 0.0357(8) 0.0054(6) 0.0275(7) 0.0014(6)
C1 0.0313(7) 0.0289(7) 0.0246(7) 0.0050(6) 0.0139(6) -0.0005(6)
C2 0.0303(7) 0.0292(8) 0.0259(7) 0.0043(6) 0.0139(6) -0.0012(6)
C3 0.0302(7) 0.0239(7) 0.0236(7) 0.0019(5) 0.0159(6) 0.0008(5)
C15 0.0330(8) 0.0456(10) 0.0546(11) -0.0034(7) 0.0240(8) -0.0079(8)
C7 0.0391(9) 0.0471(10) 0.0319(9) 0.0092(8) 0.0125(7) -0.0110(7)
C8 0.0488(10) 0.0387(9) 0.0245(8) 0.0004(7) 0.0192(7) -0.0005(6)
C9 0.0310(7) 0.0286(7) 0.0278(7) 0.0007(6) 0.0146(6) -0.0062(6)
C14 0.0364(8) 0.0367(9) 0.0450(9) -0.0030(7) 0.0251(7) -0.0086(7)
C13 0.0369(9) 0.0556(11) 0.0572(11) -0.0048(8) 0.0294(8) -0.0213(9)
C12 0.0376(9) 0.0519(11) 0.0519(10) 0.0128(8) 0.0159(8) -0.0174(8)
C11 0.0584(11) 0.0455(11) 0.0531(11) 0.0218(9) 0.0257(9) 0.0023(9)
C10 0.0504(10) 0.0367(9) 0.0454(9) 0.0122(7) 0.0281(8) 0.0050(7)

loop_
_atom_type_symbol
_atom_type_description
_atom_type_scat_dispersion_real
_atom_type_scat_dispersion_imag
_atom_type_scat_source
C C 0.0181 0.0091 'International Tables Vol C Tables 4.2.6.8 and 6.1.1.4'
H H 0 0 'International Tables Vol C Tables 4.2.6.8 and 6.1.1.4'
O O 0.0492 0.0322 'International Tables Vol C Tables 4.2.6.8 and 6.1.1.4'

loop_
_geom_angle_atom_site_label_1
_geom_angle_atom_site_label_2
_geom_angle_atom_site_label_3
_geom_angle
C8 O2 C3 117.52(11)
C1 O1 H1 107.0(15)
C4 O3 H3 104.4(14)
O3 C4 C5 114.87(12)
O3 C4 C3 110.23(11)
C5 C4 C3 109.77(11)
O3 C4 H41 110.5(9)
C5 C4 H41 106.0(9)
C3 C4 H41 105.0(9)
C15 C5 C6 123.91(14)
C15 C5 C4 123.49(14)
C6 C5 C4 112.60(12)
C5 C6 C1 112.08(11)
C5 C6 H61 112.3(10)
C1 C6 H61 107.3(10)
C5 C6 H62 110.4(10)
C1 C6 H62 108.1(10)
H61 C6 H62 106.5(14)
O1 C1 C7 105.46(12)
O1 C1 C2 109.71(11)
C7 C1 C2 110.97(12)
O1 C1 C6 108.83(11)
C7 C1 C6 111.38(12)
C2 C1 C6 110.35(12)
C1 C2 C3 114.69(11)
C1 C2 H22 108.8(10)
C3 C2 H22 107.4(9)
C1 C2 H21 107.5(9)
C3 C2 H21 108.2(9)
H22 C2 H21 110.3(13)
O2 C3 C9 110.82(10)
O2 C3 C4 111.73(11)
C9 C3 C4 112.75(11)
O2 C3 C2 104.00(10)
C9 C3 C2 108.69(11)
C4 C3 C2 108.41(10)
C5 C15 H151 121.2(11)
C5 C15 H152 121.4(11)
H151 C15 H152 117.4(15)
C1 C7 H71 109.1(12)
C1 C7 H72 111.2(11)
H71 C7 H72 105.8(16)
C1 C7 H73 109.6(11)
H71 C7 H73 112.1(16)
H72 C7 H73 109.0(15)
O2 C8 H82 105.1(10)
O2 C8 H83 110.6(11)
H82 C8 H83 109.2(14)
O2 C8 H81 111.0(11)
H82 C8 H81 111.6(15)
H83 C8 H81 109.3(15)
C14 C9 C10 117.90(14)
C14 C9 C3 120.74(13)
C10 C9 C3 121.18(13)
C9 C14 C13 120.86(17)
C9 C14 H141 118.5(11)
C13 C14 H141 120.7(11)
C12 C13 C14 120.34(17)
C12 C13 H131 122.2(12)
C14 C13 H131 117.5(12)
C11 C12 C13 119.39(16)
C11 C12 H121 117.7(13)
C13 C12 H121 122.9(13)
C12 C11 C10 120.64(18)
C12 C11 H111 119.7(12)
C10 C11 H111 119.6(13)
C11 C10 C9 120.87(16)
C11 C10 H101 119.1(12)
C9 C10 H101 120.0(12)

loop_
_geom_bond_atom_site_label_1
_geom_bond_atom_site_label_2
_geom_bond_distance
O2 C8 1.4344(18)
O2 C3 1.4410(15)
O1 C1 1.4449(16)
O1 H1 0.85(2)
O3 C4 1.4100(17)
O3 H3 0.91(2)
C4 C5 1.513(2)
C4 C3 1.5404(18)
C4 H41 0.988(16)
C5 C15 1.318(2)
C5 C6 1.501(2)
C6 C1 1.536(2)
C6 H61 0.971(17)
C6 H62 0.991(18)
C1 C7 1.518(2)
C1 C2 1.5351(18)
C2 C3 1.5414(18)
C2 H22 0.991(17)
C2 H21 0.976(16)
C3 C9 1.5317(18)
C15 H151 0.99(2)
C15 H152 1.00(2)
C7 H71 0.98(2)
C7 H72 0.97(2)
C7 H73 0.99(2)
C8 H82 1.000(19)
C8 H83 0.99(2)
C8 H81 1.001(19)
C9 C14 1.387(2)
C9 C10 1.392(2)
C14 C13 1.396(2)
C14 H141 0.965(19)
C13 C12 1.375(3)
C13 H131 0.97(2)
C12 C11 1.373(3)
C12 H121 0.95(2)
C11 C10 1.388(2)
C11 H111 0.98(2)
C10 H101 0.99(2)

loop_
_geom_torsion_atom_site_label_1
_geom_torsion_atom_site_label_2
_geom_torsion_atom_site_label_3
_geom_torsion_atom_site_label_4
_geom_torsion
O3 C4 C5 C15 4.7(2)
C3 C4 C5 C15 -120.19(16)
O3 C4 C5 C6 -174.78(11)
C3 C4 C5 C6 60.35(15)
C15 C5 C6 C1 124.06(16)
C4 C5 C6 C1 -56.48(16)
C5 C6 C1 O1 -70.46(15)
C5 C6 C1 C7 173.69(13)
C5 C6 C1 C2 49.97(16)
O1 C1 C2 C3 68.96(15)
C7 C1 C2 C3 -174.90(13)
C6 C1 C2 C3 -50.95(16)
C8 O2 C3 C9 -67.23(15)
C8 O2 C3 C4 59.42(14)
C8 O2 C3 C2 176.14(11)
O3 C4 C3 O2 -70.86(14)
C5 C4 C3 O2 56.64(14)
O3 C4 C3 C9 54.73(15)
C5 C4 C3 C9 -177.77(11)
O3 C4 C3 C2 175.11(11)
C5 C4 C3 C2 -57.39(14)
C1 C2 C3 O2 -64.18(14)
C1 C2 C3 C9 177.72(11)
C1 C2 C3 C4 54.84(15)
O2 C3 C9 C14 -23.55(18)
C4 C3 C9 C14 -149.63(13)
C2 C3 C9 C14 90.15(15)
O2 C3 C9 C10 161.54(13)
C4 C3 C9 C10 35.46(18)
C2 C3 C9 C10 -84.76(16)
C10 C9 C14 C13 0.1(2)
C3 C9 C14 C13 -175.02(14)
C9 C14 C13 C12 0.2(3)
C14 C13 C12 C11 0.2(3)
C13 C12 C11 C10 -0.8(3)
C12 C11 C10 C9 1.0(3)
C14 C9 C10 C11 -0.6(2)
C3 C9 C10 C11 174.41(15)
